data_7035469
loop_
_publ_author_name
'Chen, Ming'
'Tang, Xiao-Yan'
'Yang, Shui-Ping'
'Li, Huan-Huan'
'Zhao, Hai-Qing'
'Jiang, Zhi-Hong'
'Chen, Jin-Xiang'
'Chen, Wen-Hua'

_publ_section_title
;
 Five water-soluble zwitterionic copper(ii)-carboxylate polymers: role of
 dipyridyl coligands in enhancing the DNA-binding, cleaving and anticancer
 activities.
;
_journal_issue 29
_journal_name_full 'Dalton transactions (Cambridge, England : 2003)'
_journal_page_first 13369
_journal_page_last 13377
_journal_paper_doi 10.1039/c5dt01648g
_journal_volume 44
_journal_year 2015
_chemical_formula_moiety 'C9 H9 Cu N O8, O0.50, O0.50, H2 O'
_chemical_formula_sum 'C9 H11 Cu N O10'
_chemical_formula_weight 356.73
_space_group_crystal_system monoclinic
_space_group_IT_number 14
_space_group_name_Hall '-P 2ybc'
_space_group_name_H-M_alt 'P 1 21/c 1'
_symmetry_space_group_name_Hall '-P 2ybc'
_symmetry_space_group_name_H-M 'P 1 21/c 1'
_atom_sites_solution_hydrogens mixed
_audit_creation_method SHELXL-2013
_audit_update_record
;
2015-06-02 deposited with the CCDC.
2015-06-17 downloaded from the CCDC.
;
_cell_angle_alpha 90
_cell_angle_beta 113.23(3)
_cell_angle_gamma 90
_cell_formula_units_Z 4
_cell_length_a 9.2384(18)
_cell_length_b 7.4454(15)
_cell_length_c 23.041(6)
_cell_measurement_reflns_used 7764
_cell_measurement_temperature 153(2)
_cell_measurement_theta_max 28.94
_cell_measurement_theta_min 2.86
_cell_volume 1456.4(6)
_computing_cell_refinement 'ApexII (Bruker, 2011)'
_computing_data_collection 'ApexII (Bruker, 2011)'
_computing_data_reduction 'ApexII (Bruker, 2011)'
_computing_molecular_graphics 'Diamond 3.2f (Crystal Impact GbR, 1997-2010)'
_computing_publication_material 'publCIF (Westrip, 2010)'
_computing_structure_refinement 'SHELXL-97 (Sheldrick, 2008)'
_computing_structure_solution 'SHELXS-97 (Sheldrick, 2008)'
_diffrn_ambient_temperature 153(2)
_diffrn_measured_fraction_theta_full 0.998
_diffrn_measured_fraction_theta_max 0.998
_diffrn_measurement_device_type 'Bruker ApexII'
_diffrn_measurement_method 'phi and omega scans'
_diffrn_radiation_type MoK\a
_diffrn_radiation_wavelength 0.71073
_diffrn_reflns_av_R_equivalents 0.0532
_diffrn_reflns_av_unetI/netI 0.0424
_diffrn_reflns_laue_measured_fraction_full 0.998
_diffrn_reflns_laue_measured_fraction_max 0.998
_diffrn_reflns_limit_h_max 11
_diffrn_reflns_limit_h_min -11
_diffrn_reflns_limit_k_max 9
_diffrn_reflns_limit_k_min -9
_diffrn_reflns_limit_l_max 29
_diffrn_reflns_limit_l_min -29
_diffrn_reflns_number 14424
_diffrn_reflns_point_group_measured_fraction_full 0.998
_diffrn_reflns_point_group_measured_fraction_max 0.998
_diffrn_reflns_theta_full 25.242
_diffrn_reflns_theta_max 27.482
_diffrn_reflns_theta_min 3.345
_diffrn_standards_decay_% 0
_diffrn_standards_interval_count 0
_diffrn_standards_interval_time 0
_diffrn_standards_number 0
_exptl_absorpt_coefficient_mu 1.548
_exptl_absorpt_correction_T_max 0.8360
_exptl_absorpt_correction_T_min 0.5764
_exptl_absorpt_correction_type multi-scan
_exptl_absorpt_process_details 'SADABS, (Sheldrick 2008)'
_exptl_crystal_colour blue
_exptl_crystal_density_diffrn 1.627
_exptl_crystal_description prism
_exptl_crystal_F_000 724
_exptl_crystal_size_max 0.400
_exptl_crystal_size_mid 0.300
_exptl_crystal_size_min 0.120
_refine_diff_density_max 1.207
_refine_diff_density_min -0.536
_refine_diff_density_rms 0.130
_refine_ls_extinction_method none
_refine_ls_goodness_of_fit_ref 1.150
_refine_ls_hydrogen_treatment mixed
_refine_ls_matrix_type full
_refine_ls_number_parameters 211
_refine_ls_number_reflns 3336
_refine_ls_number_restraints 6
_refine_ls_restrained_S_all 1.150
_refine_ls_R_factor_all 0.0714
_refine_ls_R_factor_gt 0.0560
_refine_ls_shift/su_max 0.001
_refine_ls_shift/su_mean 0.000
_refine_ls_structure_factor_coef Fsqd
_refine_ls_weighting_details
;
 w=1/[\s^2^(Fo^2^)+(0.0831P)^2^+3.1982P]
 where P=(Fo^2^+2Fc^2^)/3
;
_refine_ls_weighting_scheme calc
_refine_ls_wR_factor_gt 0.1651
_refine_ls_wR_factor_ref 0.1748
_reflns_Friedel_coverage 0.000
_reflns_number_gt 2704
_reflns_number_total 3336
_reflns_threshold_expression 'I > 2\s(I)'
_cod_data_source_file c5dt01648g2.cif
_cod_data_source_block Cpx2
_cod_depositor_comments 'Adding full bibliography for 7035468--7035472.cif.'
_cod_database_code 7035469
_publcif_datablock.id {f3bd641e-01f1-4718-b2c9-9c64828c0a45}

_shelx_space_group_comment
;
The symmetry employed for this shelxl refinement is uniquely defined
by the following loop, which should always be used as a source of
symmetry information in preference to the above space-group names.
They are only intended as comments.
;
_shelx_estimated_absorpt_t_min 0.576
_shelx_estimated_absorpt_t_max 0.836
_shelxl_version_number 2013-2

loop_
_space_group_symop_operation_xyz
'x, y, z'
'-x, y+1/2, -z+1/2'
'-x, -y, -z'
'x, -y-1/2, z-1/2'

loop_
_atom_site_label
_atom_site_type_symbol
_atom_site_fract_x
_atom_site_fract_y
_atom_site_fract_z
_atom_site_U_iso_or_equiv
_atom_site_adp_type
_atom_site_occupancy
_atom_site_site_symmetry_order
_atom_site_calc_flag
_atom_site_refinement_flags_posn
_atom_site_refinement_flags_adp
_atom_site_refinement_flags_occupancy
Cu1 Cu 0.61893(6) 0.45584(7) 0.28820(2) 0.0250(2) Uani 1 1 d . . .
O1 O 0.4012(4) 0.4839(5) 0.23051(16) 0.0332(8) Uani 1 1 d . . .
O1W O 0.8351(4) 0.4214(6) 0.34788(17) 0.0402(9) Uani 1 1 d D . .
H1W1 H 0.812(8) 0.530(3) 0.350(3) 0.048 Uiso 1 1 d D U .
H2W1 H 0.850(7) 0.371(7) 0.3830(16) 0.048 Uiso 1 1 d D U .
O2 O 0.4111(4) 0.2483(5) 0.17152(16) 0.0358(8) Uani 1 1 d . . .
O2W O 0.5408(4) 0.3248(5) 0.34429(16) 0.0351(8) Uani 1 1 d D . .
H1W2 H 0.612(5) 0.281(7) 0.3770(17) 0.042 Uiso 1 1 d D U .
H2W2 H 0.478(5) 0.246(6) 0.320(2) 0.042 Uiso 1 1 d D U .
O3 O -0.0594(5) 0.1991(7) -0.03793(18) 0.0585(12) Uani 1 1 d . . .
O4 O -0.2839(5) 0.3259(7) -0.04683(18) 0.0581(12) Uani 1 1 d . . .
O5 O -0.3089(4) 0.5775(4) 0.22862(15) 0.0286(7) Uani 1 1 d . . .
O6 O -0.1680(5) 0.3453(5) 0.21793(17) 0.0435(9) Uani 1 1 d . . .
O3W O 0.4981(11) 0.3666(18) 0.0688(4) 0.077(3) Uani 0.5 1 d . . P
O4W O 0.7530(13) 0.8853(15) 0.0377(4) 0.071(3) Uani 0.5 1 d . . P
O5W O 0.8966(5) 0.0528(6) 0.1567(2) 0.0616(12) Uani 1 1 d . . .
H1W5 H 0.9442 0.1483 0.1542 0.074 Uiso 1 1 d R U .
H2W5 H 0.8857 0.0551 0.1916 0.074 Uiso 1 1 d R U .
N1 N -0.0762(4) 0.5255(5) 0.13468(17) 0.0247(8) Uani 1 1 d . . .
C1 C 0.3418(5) 0.3731(6) 0.1850(2) 0.0254(9) Uani 1 1 d . . .
C2 C 0.1693(5) 0.4022(6) 0.1453(2) 0.0231(8) Uani 1 1 d . . .
C3 C 0.0803(5) 0.5044(6) 0.1689(2) 0.0257(9) Uani 1 1 d . . .
H3 H 0.1287 0.5600 0.2091 0.031 Uiso 1 1 calc R U .
C4 C -0.1477(5) 0.4564(6) 0.0759(2) 0.0302(10) Uani 1 1 d . . .
H4 H -0.2570 0.4761 0.0527 0.036 Uiso 1 1 calc R U .
C5 C -0.0627(5) 0.3574(6) 0.04955(19) 0.0278(9) Uani 1 1 d . . .
C6 C 0.0978(5) 0.3280(6) 0.0854(2) 0.0267(9) Uani 1 1 d . . .
H6 H 0.1578 0.2570 0.0688 0.032 Uiso 1 1 calc R U .
C7 C -0.1427(6) 0.2850(7) -0.0169(2) 0.0341(11) Uani 1 1 d . . .
C8 C -0.1711(5) 0.6229(6) 0.1641(2) 0.0301(10) Uani 1 1 d . . .
H8A H -0.2672 0.6722 0.1305 0.036 Uiso 1 1 calc R U .
H8B H -0.1090 0.7247 0.1894 0.036 Uiso 1 1 calc R U .
C9 C -0.2180(5) 0.4984(6) 0.2066(2) 0.0252(9) Uani 1 1 d . . .

loop_
_atom_site_aniso_label
_atom_site_aniso_U_11
_atom_site_aniso_U_22
_atom_site_aniso_U_33
_atom_site_aniso_U_23
_atom_site_aniso_U_13
_atom_site_aniso_U_12
Cu1 0.0215(3) 0.0312(3) 0.0223(3) 0.0017(2) 0.0087(2) -0.0005(2)
O1 0.0254(16) 0.0411(19) 0.0288(16) -0.0050(14) 0.0061(13) -0.0010(14)
O1W 0.0296(18) 0.057(2) 0.0333(19) 0.0172(17) 0.0117(15) 0.0042(17)
O2 0.0308(17) 0.0385(18) 0.0401(19) 0.0023(15) 0.0161(15) 0.0092(15)
O2W 0.0300(18) 0.044(2) 0.0273(17) 0.0036(15) 0.0072(14) -0.0105(15)
O3 0.054(2) 0.080(3) 0.0315(19) -0.020(2) 0.0058(18) 0.020(2)
O4 0.038(2) 0.094(3) 0.034(2) -0.023(2) 0.0049(17) 0.005(2)
O5 0.0294(16) 0.0342(17) 0.0280(16) 0.0056(13) 0.0176(13) 0.0094(13)
O6 0.065(2) 0.0353(19) 0.044(2) 0.0107(16) 0.0353(19) 0.0180(18)
O3W 0.045(5) 0.145(10) 0.056(5) 0.014(6) 0.036(4) 0.023(6)
O4W 0.094(8) 0.076(7) 0.050(5) 0.004(5) 0.037(5) 0.009(6)
O5W 0.064(3) 0.051(3) 0.087(3) 0.002(2) 0.049(3) 0.014(2)
N1 0.0257(18) 0.0293(18) 0.0216(17) 0.0011(14) 0.0121(15) 0.0019(15)
C1 0.024(2) 0.030(2) 0.022(2) 0.0063(18) 0.0096(16) 0.0015(18)
C2 0.023(2) 0.0244(19) 0.024(2) 0.0048(16) 0.0109(17) 0.0012(16)
C3 0.028(2) 0.029(2) 0.022(2) -0.0002(16) 0.0115(17) -0.0011(17)
C4 0.026(2) 0.039(3) 0.023(2) 0.0040(19) 0.0073(18) 0.0022(19)
C5 0.031(2) 0.034(2) 0.020(2) 0.0000(18) 0.0126(18) -0.0003(19)
C6 0.030(2) 0.031(2) 0.023(2) 0.0004(17) 0.0147(18) 0.0018(18)
C7 0.036(3) 0.045(3) 0.020(2) -0.002(2) 0.0099(19) 0.003(2)
C8 0.032(2) 0.034(2) 0.029(2) 0.0030(19) 0.0182(19) 0.008(2)
C9 0.023(2) 0.031(2) 0.022(2) -0.0002(17) 0.0098(17) 0.0043(17)

loop_
_atom_type_symbol
_atom_type_description
_atom_type_scat_dispersion_real
_atom_type_scat_dispersion_imag
_atom_type_scat_source
C C 0.0033 0.0016 'International Tables Vol C Tables 4.2.6.8 and 6.1.1.4'
H H 0.0000 0.0000 'International Tables Vol C Tables 4.2.6.8 and 6.1.1.4'
Cu Cu 0.3201 1.2651 'International Tables Vol C Tables 4.2.6.8 and 6.1.1.4'
N N 0.0061 0.0033 'International Tables Vol C Tables 4.2.6.8 and 6.1.1.4'
O O 0.0106 0.0060 'International Tables Vol C Tables 4.2.6.8 and 6.1.1.4'

loop_
_geom_angle_atom_site_label_1
_geom_angle_atom_site_label_2
_geom_angle_atom_site_label_3
_geom_angle
_geom_angle_site_symmetry_1
_geom_angle_site_symmetry_3
O1 Cu1 O1W 177.90(15) . .
O1 Cu1 O5 91.00(14) . 1_655
O1W Cu1 O5 91.03(14) . 1_655
O1 Cu1 O2W 87.33(15) . .
O1W Cu1 O2W 90.62(15) . .
O5 Cu1 O2W 176.96(14) 1_655 .
O1 Cu1 O2 85.47(13) . 2_655
O1W Cu1 O2 95.08(15) . 2_655
O5 Cu1 O2 88.57(12) 1_655 2_655
O2W Cu1 O2 93.82(14) . 2_655
O1 Cu1 H1W1 155.5(7) . .
O1W Cu1 H1W1 25.4(6) . .
O5 Cu1 H1W1 84.9(17) 1_655 .
O2W Cu1 H1W1 97.6(17) . .
O2 Cu1 H1W1 70.3(8) 2_655 .
C1 O1 Cu1 119.2(3) . .
Cu1 O1W H1W1 73(4) . .
Cu1 O1W H2W1 118(4) . .
H1W1 O1W H2W1 108(4) . .
C1 O2 Cu1 115.5(3) . 2_645
Cu1 O2W H1W2 115(4) . .
Cu1 O2W H2W2 103(4) . .
H1W2 O2W H2W2 114(4) . .
C9 O5 Cu1 121.3(3) . 1_455
H1W5 O5W H2W5 107.7 . .
C4 N1 C3 121.7(4) . .
C4 N1 C8 119.9(4) . .
C3 N1 C8 118.4(4) . .
O2 C1 O1 126.6(4) . .
O2 C1 C2 119.0(4) . .
O1 C1 C2 114.5(4) . .
C3 C2 C6 119.2(4) . .
C3 C2 C1 119.5(4) . .
C6 C2 C1 121.4(4) . .
N1 C3 C2 120.0(4) . .
N1 C3 H3 120.0 . .
C2 C3 H3 120.0 . .
N1 C4 C5 120.4(4) . .
N1 C4 H4 119.8 . .
C5 C4 H4 119.8 . .
C4 C5 C6 118.5(4) . .
C4 C5 C7 120.0(4) . .
C6 C5 C7 121.5(4) . .
C2 C6 C5 120.2(4) . .
C2 C6 H6 119.9 . .
C5 C6 H6 119.9 . .
O3 C7 O4 125.8(5) . .
O3 C7 C5 116.7(4) . .
O4 C7 C5 117.3(4) . .
N1 C8 C9 111.2(4) . .
N1 C8 H8A 109.4 . .
C9 C8 H8A 109.4 . .
N1 C8 H8B 109.4 . .
C9 C8 H8B 109.4 . .
H8A C8 H8B 108.0 . .
O6 C9 O5 126.5(4) . .
O6 C9 C8 121.7(4) . .
O5 C9 C8 111.7(4) . .

loop_
_geom_bond_atom_site_label_1
_geom_bond_atom_site_label_2
_geom_bond_distance
_geom_bond_site_symmetry_2
Cu1 O1 1.936(3) .
Cu1 O1W 1.944(4) .
Cu1 O5 1.968(3) 1_655
Cu1 O2W 1.969(3) .
Cu1 O2 2.425(4) 2_655
Cu1 H1W1 1.88(6) .
O1 C1 1.276(6) .
O1W H1W1 0.843(19) .
O1W H2W1 0.851(19) .
O2 C1 1.235(5) .
O2 Cu1 2.425(4) 2_645
O2W H1W2 0.845(19) .
O2W H2W2 0.858(19) .
O3 C7 1.237(6) .
O4 C7 1.249(6) .
O5 C9 1.284(5) .
O5 Cu1 1.968(3) 1_455
O6 C9 1.219(6) .
O5W H1W5 0.8499 .
O5W H2W5 0.8500 .
N1 C4 1.352(6) .
N1 C3 1.356(6) .
N1 C8 1.491(5) .
C1 C2 1.508(6) .
C2 C3 1.380(6) .
C2 C6 1.387(6) .
C3 H3 0.9500 .
C4 C5 1.380(7) .
C4 H4 0.9500 .
C5 C6 1.401(6) .
C5 C7 1.513(6) .
C6 H6 0.9500 .
C8 C9 1.529(6) .
C8 H8A 0.9900 .
C8 H8B 0.9900 .

loop_
_publcif_info_exptl_table_extra_item
sin_theta_over_lambda_max
